data_2234801
loop_
_publ_author_name
'Akkurt, Mehmet'
'Akko\,c, Senem'
'G\"ok, Yetkin'
'Da\(gdemir, Y\?ilmaz'
'Tahir, Muhammad Nawaz'

_publ_section_title
;
 Chlorido[1-phenyl-3-(2,3,5,6-tetramethylbenzyl)benzimidazol-2-ylidene]silver(I)
;
_journal_coeditor_code SJ5223
_journal_issue 5
_journal_name_full 'Acta Crystallographica Section E'
_journal_page_first m590
_journal_page_last m591
_journal_paper_doi 10.1107/S1600536812012998
_journal_volume 68
_journal_year 2012
_chemical_formula_iupac '[Ag Cl (C24 H24 N2)]'
_chemical_formula_moiety 'C24 H24 Ag Cl N2'
_chemical_formula_sum 'C24 H24 Ag Cl N2'
_chemical_formula_weight 483.77
_chemical_name_systematic
;
Chlorido[1-phenyl-3-(2,3,5,6-tetramethylbenzyl)benzimidazol-2-ylidene]silver(I)
;
_space_group_IT_number 14
_symmetry_cell_setting monoclinic
_symmetry_space_group_name_Hall '-P 2yn'
_symmetry_space_group_name_H-M 'P 1 21/n 1'
_atom_sites_solution_hydrogens geom
_atom_sites_solution_primary direct
_atom_sites_solution_secondary difmap
_cell_angle_alpha 90
_cell_angle_beta 109.8990(10)
_cell_angle_gamma 90
_cell_formula_units_Z 4
_cell_length_a 9.1439(2)
_cell_length_b 18.7633(4)
_cell_length_c 13.2710(3)
_cell_measurement_reflns_used 3354
_cell_measurement_temperature 296(2)
_cell_measurement_theta_max 28.30
_cell_measurement_theta_min 2.38
_cell_volume 2140.96(8)
_computing_cell_refinement 'SAINT (Bruker, 2009)'
_computing_data_collection 'APEX2 (Bruker, 2009)'
_computing_data_reduction 'SAINT (Bruker, 2009)'
_computing_molecular_graphics 'ORTEP-3 for Windows (Farrugia, 1997) and PLATON (Spek, 2009)'
_computing_publication_material 'WinGX (Farrugia, 1999) and PLATON (Spek, 2009)'
_computing_structure_refinement 'SHELXL97 (Sheldrick, 2008)'
_computing_structure_solution 'SHELXS97 (Sheldrick, 2008)'
_diffrn_ambient_temperature 296(2)
_diffrn_detector_area_resol_mean 8.00
_diffrn_measured_fraction_theta_full 0.994
_diffrn_measured_fraction_theta_max 0.994
_diffrn_measurement_device_type 'Bruker Kappa APEXII CCD'
_diffrn_measurement_method \w
_diffrn_radiation_monochromator graphite
_diffrn_radiation_source 'fine-focus sealed tube'
_diffrn_radiation_type MoK\a
_diffrn_radiation_wavelength 0.71073
_diffrn_reflns_av_R_equivalents 0.0403
_diffrn_reflns_av_sigmaI/netI 0.0520
_diffrn_reflns_limit_h_max 12
_diffrn_reflns_limit_h_min -10
_diffrn_reflns_limit_k_max 16
_diffrn_reflns_limit_k_min -25
_diffrn_reflns_limit_l_max 17
_diffrn_reflns_limit_l_min -17
_diffrn_reflns_number 19846
_diffrn_reflns_reduction_process
;
;
_diffrn_reflns_theta_full 28.30
_diffrn_reflns_theta_max 28.30
_diffrn_reflns_theta_min 2.38
_exptl_absorpt_coefficient_mu 1.078
_exptl_absorpt_correction_T_max 0.806
_exptl_absorpt_correction_T_min 0.752
_exptl_absorpt_correction_type multi-scan
_exptl_absorpt_process_details '(SADABS; Bruker, 2005)'
_exptl_crystal_colour white
_exptl_crystal_density_diffrn 1.501
_exptl_crystal_density_method 'Not Measured'
_exptl_crystal_description prism
_exptl_crystal_F_000 984
_exptl_crystal_size_max 0.35
_exptl_crystal_size_mid 0.22
_exptl_crystal_size_min 0.20
_refine_diff_density_max 0.380
_refine_diff_density_min -0.376
_refine_ls_extinction_method none
_refine_ls_goodness_of_fit_ref 1.009
_refine_ls_hydrogen_treatment constr
_refine_ls_matrix_type full
_refine_ls_number_parameters 257
_refine_ls_number_reflns 5288
_refine_ls_number_restraints 0
_refine_ls_restrained_S_all 1.009
_refine_ls_R_factor_all 0.0764
_refine_ls_R_factor_gt 0.0362
_refine_ls_shift/su_max 0.001
_refine_ls_shift/su_mean 0.000
_refine_ls_structure_factor_coef Fsqd
_refine_ls_weighting_details 'calc w=1/[\s^2^(Fo^2^)+(0.0308P)^2^+0.1600P] where P=(Fo^2^+2Fc^2^)/3'
_refine_ls_weighting_scheme calc
_refine_ls_wR_factor_gt 0.0675
_refine_ls_wR_factor_ref 0.0798
_reflns_number_gt 3354
_reflns_number_total 5288
_reflns_threshold_expression I>2\s(I)
_cod_data_source_file sj5223.cif
_cod_data_source_block I
_cod_original_sg_symbol_H-M 'P 21/n'
_cod_database_code 2234801
_cod_database_fobs_code 2234801

loop_
_symmetry_equiv_pos_site_id
_symmetry_equiv_pos_as_xyz
1 x,y,z
2 1/2-x,1/2+y,1/2-z
3 -x,-y,-z
4 1/2+x,1/2-y,1/2+z

loop_
_atom_site_aniso_label
_atom_site_aniso_U_11
_atom_site_aniso_U_22
_atom_site_aniso_U_33
_atom_site_aniso_U_12
_atom_site_aniso_U_13
_atom_site_aniso_U_23
Ag1 0.04050(10) 0.0420(2) 0.0554(2) 0.00470(10) 0.00980(10) -0.00020(10)
Cl1 0.0532(5) 0.0540(5) 0.0682(5) 0.0093(4) 0.0255(4) 0.0036(4)
N1 0.0355(12) 0.0364(13) 0.0371(12) 0.0020(11) 0.0096(11) -0.0018(10)
N2 0.0431(14) 0.0362(14) 0.0375(13) -0.0034(11) 0.0021(11) -0.0040(11)
C1 0.0378(15) 0.0395(17) 0.0397(16) 0.0031(14) 0.0158(14) 0.0020(13)
C2 0.0395(17) 0.055(2) 0.060(2) 0.0036(15) 0.0164(16) 0.0027(16)
C3 0.048(2) 0.053(2) 0.090(3) 0.0156(17) 0.025(2) 0.0087(19)
C4 0.071(2) 0.0398(18) 0.083(3) 0.0081(19) 0.044(2) -0.0009(18)
C5 0.062(2) 0.0382(18) 0.0521(19) -0.0015(16) 0.0265(18) -0.0025(14)
C6 0.0484(17) 0.0342(16) 0.0389(16) 0.0035(14) 0.0169(14) 0.0053(12)
C7 0.0400(16) 0.0394(17) 0.0381(15) -0.0002(14) 0.0074(14) 0.0011(13)
C8 0.0363(15) 0.0365(15) 0.0317(14) 0.0037(13) 0.0051(13) 0.0024(12)
C9 0.0493(17) 0.0513(19) 0.0390(15) -0.0054(15) 0.0179(14) -0.0013(14)
C10 0.074(2) 0.054(2) 0.0415(18) -0.0010(18) 0.0246(18) -0.0060(15)
C11 0.063(2) 0.0477(19) 0.0437(18) -0.0020(17) 0.0036(17) -0.0072(15)
C12 0.0391(17) 0.053(2) 0.066(2) -0.0026(15) 0.0143(17) -0.0038(17)
C13 0.0399(16) 0.0464(18) 0.0474(17) 0.0000(15) 0.0161(14) -0.0064(14)
C14 0.057(2) 0.0458(19) 0.0532(19) -0.0074(17) -0.0028(16) -0.0059(15)
C15 0.0407(17) 0.0428(18) 0.0400(16) -0.0072(14) -0.0018(14) -0.0065(14)
C16 0.0478(18) 0.0485(19) 0.0402(17) -0.0133(15) 0.0054(15) -0.0108(14)
C17 0.066(2) 0.049(2) 0.0400(17) -0.0114(17) -0.0063(17) -0.0023(15)
C18 0.057(2) 0.056(2) 0.064(2) 0.0075(18) -0.0126(19) -0.0112(18)
C19 0.0424(19) 0.074(2) 0.066(2) -0.0081(19) 0.0065(18) -0.022(2)
C20 0.056(2) 0.056(2) 0.0476(18) -0.0213(17) 0.0082(17) -0.0109(16)
C21 0.064(2) 0.100(3) 0.061(2) -0.014(2) 0.018(2) -0.015(2)
C22 0.123(4) 0.074(3) 0.052(2) -0.023(3) -0.004(2) 0.0150(19)
C23 0.057(3) 0.153(5) 0.131(4) 0.002(3) 0.026(3) -0.044(4)
C24 0.092(3) 0.098(3) 0.068(3) -0.037(3) 0.030(2) -0.003(2)

loop_
_atom_site_type_symbol
_atom_site_label
_atom_site_fract_x
_atom_site_fract_y
_atom_site_fract_z
_atom_site_U_iso_or_equiv
_atom_site_thermal_displace_type
_atom_site_calc_flag
_atom_site_refinement_flags
_atom_site_occupancy
Ag Ag1 0.25184(3) 0.849530(10) 0.17444(2) 0.04760(10) Uani d . 1.000
Cl Cl1 0.43000(9) 0.77142(4) 0.14398(7) 0.0572(3) Uani d . 1.000
N N1 -0.0611(3) 0.92849(11) 0.11403(17) 0.0370(7) Uani d . 1.000
N N2 0.1099(3) 0.98412(11) 0.24355(18) 0.0419(8) Uani d . 1.000
C C1 -0.1317(3) 0.99141(14) 0.1290(2) 0.0383(9) Uani d . 1.000
C C2 -0.2743(3) 1.02215(16) 0.0728(3) 0.0516(11) Uani d . 1.000
C C3 -0.3022(4) 1.08812(18) 0.1066(3) 0.0633(14) Uani d . 1.000
C C4 -0.1939(4) 1.12282(17) 0.1930(3) 0.0600(13) Uani d . 1.000
C C5 -0.0523(4) 1.09315(15) 0.2480(2) 0.0490(11) Uani d . 1.000
C C6 -0.0233(3) 1.02675(14) 0.2127(2) 0.0400(9) Uani d . 1.000
C C7 0.0885(3) 0.92485(14) 0.1829(2) 0.0407(9) Uani d . 1.000
C C8 -0.1372(3) 0.87529(14) 0.0361(2) 0.0365(8) Uani d . 1.000
C C9 -0.0741(4) 0.85480(15) -0.0403(2) 0.0458(10) Uani d . 1.000
C C10 -0.1480(4) 0.80302(16) -0.1139(2) 0.0552(11) Uani d . 1.000
C C11 -0.2846(4) 0.77302(16) -0.1119(2) 0.0552(11) Uani d . 1.000
C C12 -0.3471(4) 0.79363(16) -0.0351(3) 0.0536(11) Uani d . 1.000
C C13 -0.2733(3) 0.84494(14) 0.0388(2) 0.0443(10) Uani d . 1.000
C C14 0.2555(4) 1.00783(17) 0.3248(2) 0.0575(11) Uani d . 1.000
C C15 0.3702(3) 0.95064(15) 0.3774(2) 0.0452(10) Uani d . 1.000
C C16 0.3525(4) 0.91300(16) 0.4642(2) 0.0480(10) Uani d . 1.000
C C17 0.4668(4) 0.86531(16) 0.5207(2) 0.0579(11) Uani d . 1.000
C C18 0.5916(4) 0.85445(17) 0.4869(3) 0.0675(12) Uani d . 1.000
C C19 0.6107(4) 0.8891(2) 0.4013(3) 0.0639(11) Uani d . 1.000
C C20 0.4998(4) 0.93808(17) 0.3455(2) 0.0556(11) Uani d . 1.000
C C21 0.2094(4) 0.9235(2) 0.4940(3) 0.0758(14) Uani d . 1.000
C C22 0.4607(5) 0.8255(2) 0.6185(3) 0.0917(18) Uani d . 1.000
C C23 0.7508(5) 0.8708(3) 0.3695(4) 0.115(2) Uani d . 1.000
C C24 0.5189(5) 0.9767(2) 0.2499(3) 0.0853(17) Uani d . 1.000
H H2 -0.34700 0.99920 0.01520 0.0620 Uiso c R 1.000
H H3 -0.39630 1.11050 0.07090 0.0760 Uiso c R 1.000
H H4 -0.21850 1.16730 0.21380 0.0720 Uiso c R 1.000
H H5 0.02020 1.11610 0.30560 0.0590 Uiso c R 1.000
H H9 0.01720 0.87570 -0.04210 0.0550 Uiso c R 1.000
H H10 -0.10550 0.78830 -0.16490 0.0660 Uiso c R 1.000
H H11 -0.33500 0.73880 -0.16250 0.0660 Uiso c R 1.000
H H12 -0.43850 0.77290 -0.03330 0.0640 Uiso c R 1.000
H H13 -0.31510 0.85920 0.09040 0.0530 Uiso c R 1.000
H H14A 0.22980 1.03330 0.38010 0.0690 Uiso c R 1.000
H H14B 0.30560 1.04140 0.29150 0.0690 Uiso c R 1.000
H H18 0.66720 0.82180 0.52420 0.0810 Uiso c R 1.000
H H21A 0.22080 0.96590 0.53640 0.1140 Uiso c R 1.000
H H21B 0.19590 0.88320 0.53450 0.1140 Uiso c R 1.000
H H21C 0.12030 0.92820 0.43010 0.1140 Uiso c R 1.000
H H22A 0.37210 0.79440 0.59830 0.1370 Uiso c R 1.000
H H22B 0.45230 0.85900 0.67090 0.1370 Uiso c R 1.000
H H22C 0.55390 0.79790 0.64840 0.1370 Uiso c R 1.000
H H23A 0.71950 0.83940 0.30890 0.1730 Uiso c R 1.000
H H23B 0.82820 0.84780 0.42840 0.1730 Uiso c R 1.000
H H23C 0.79320 0.91370 0.35120 0.1730 Uiso c R 1.000
H H24A 0.59720 1.01290 0.27490 0.1280 Uiso c R 1.000
H H24B 0.42190 0.99840 0.20850 0.1280 Uiso c R 1.000
H H24C 0.54970 0.94330 0.20620 0.1280 Uiso c R 1.000

loop_
_atom_type_symbol
_atom_type_description
_atom_type_scat_dispersion_real
_atom_type_scat_dispersion_imag
_atom_type_scat_source
C C 0.0033 0.0016 ' International Tables Vol C Tables 4.2.6.8 and 6.1.1.4'
H H 0.0000 0.0000 ' International Tables Vol C Tables 4.2.6.8 and 6.1.1.4'
Ag Ag -0.8971 1.1015 ' International Tables Vol C Tables 4.2.6.8 and 6.1.1.4'
Cl Cl 0.1484 0.1585 ' International Tables Vol C Tables 4.2.6.8 and 6.1.1.4'
N N 0.0061 0.0033 ' International Tables Vol C Tables 4.2.6.8 and 6.1.1.4'

loop_
_geom_angle_atom_site_label_1
_geom_angle_atom_site_label_2
_geom_angle_atom_site_label_3
_geom_angle
_geom_angle_publ_flag
Cl1 Ag1 C7 172.84(7) no
C1 N1 C7 110.8(2) no
C1 N1 C8 123.9(2) no
C7 N1 C8 125.3(2) no
C6 N2 C7 111.3(2) no
C6 N2 C14 121.6(2) no
C7 N2 C14 126.9(3) no
N1 C1 C2 132.2(3) no
N1 C1 C6 106.3(2) no
C2 C1 C6 121.2(3) no
C1 C2 C3 116.4(3) no
C2 C3 C4 122.1(3) no
C3 C4 C5 121.8(3) no
C4 C5 C6 116.1(3) no
N2 C6 C1 106.0(2) no
N2 C6 C5 131.5(3) no
C1 C6 C5 122.4(3) no
Ag1 C7 N1 124.81(18) no
Ag1 C7 N2 129.1(2) no
N1 C7 N2 105.5(2) no
N1 C8 C9 120.1(3) no
N1 C8 C13 119.2(2) no
C9 C8 C13 120.7(3) no
C8 C9 C10 119.3(3) no
C9 C10 C11 120.2(3) no
C10 C11 C12 120.3(3) no
C11 C12 C13 119.7(3) no
C8 C13 C12 119.9(3) no
N2 C14 C15 116.2(2) no
C14 C15 C16 119.0(3) no
C14 C15 C20 120.5(3) no
C16 C15 C20 120.4(3) no
C15 C16 C17 119.4(3) no
C15 C16 C21 120.2(3) no
C17 C16 C21 120.4(3) no
C16 C17 C18 118.4(3) no
C16 C17 C22 122.7(3) no
C18 C17 C22 118.9(3) no
C17 C18 C19 123.6(3) no
C18 C19 C20 118.8(3) no
C18 C19 C23 118.7(4) no
C20 C19 C23 122.4(4) no
C15 C20 C19 119.3(3) no
C15 C20 C24 121.2(3) no
C19 C20 C24 119.5(3) no
C1 C2 H2 122.00 no
C3 C2 H2 122.00 no
C2 C3 H3 119.00 no
C4 C3 H3 119.00 no
C3 C4 H4 119.00 no
C5 C4 H4 119.00 no
C4 C5 H5 122.00 no
C6 C5 H5 122.00 no
C8 C9 H9 120.00 no
C10 C9 H9 120.00 no
C9 C10 H10 120.00 no
C11 C10 H10 120.00 no
C10 C11 H11 120.00 no
C12 C11 H11 120.00 no
C11 C12 H12 120.00 no
C13 C12 H12 120.00 no
C8 C13 H13 120.00 no
C12 C13 H13 120.00 no
N2 C14 H14A 108.00 no
N2 C14 H14B 108.00 no
C15 C14 H14A 108.00 no
C15 C14 H14B 108.00 no
H14A C14 H14B 107.00 no
C17 C18 H18 118.00 no
C19 C18 H18 118.00 no
C16 C21 H21A 109.00 no
C16 C21 H21B 109.00 no
C16 C21 H21C 109.00 no
H21A C21 H21B 110.00 no
H21A C21 H21C 109.00 no
H21B C21 H21C 110.00 no
C17 C22 H22A 110.00 no
C17 C22 H22B 109.00 no
C17 C22 H22C 109.00 no
H22A C22 H22B 109.00 no
H22A C22 H22C 109.00 no
H22B C22 H22C 109.00 no
C19 C23 H23A 109.00 no
C19 C23 H23B 109.00 no
C19 C23 H23C 109.00 no
H23A C23 H23B 109.00 no
H23A C23 H23C 110.00 no
H23B C23 H23C 109.00 no
C20 C24 H24A 109.00 no
C20 C24 H24B 109.00 no
C20 C24 H24C 109.00 no
H24A C24 H24B 109.00 no
H24A C24 H24C 109.00 no
H24B C24 H24C 110.00 no

loop_
_geom_bond_atom_site_label_1
_geom_bond_atom_site_label_2
_geom_bond_distance
_geom_bond_publ_flag
Ag1 Cl1 2.3267(9) no
Ag1 C7 2.087(3) no
N1 C1 1.392(4) no
N1 C7 1.364(4) no
N1 C8 1.435(3) no
N2 C6 1.397(4) no
N2 C7 1.348(3) no
N2 C14 1.468(4) no
C1 C2 1.388(4) no
C1 C6 1.381(4) no
C2 C3 1.370(5) no
C3 C4 1.395(5) no
C4 C5 1.370(5) no
C5 C6 1.388(4) no
C8 C9 1.381(4) no
C8 C13 1.380(4) no
C9 C10 1.380(4) no
C10 C11 1.379(5) no
C11 C12 1.383(5) no
C12 C13 1.376(4) no
C14 C15 1.497(4) no
C15 C16 1.407(4) no
C15 C20 1.407(5) no
C16 C17 1.386(4) no
C16 C21 1.503(5) no
C17 C18 1.376(5) no
C17 C22 1.515(5) no
C18 C19 1.371(5) no
C19 C20 1.382(5) no
C19 C23 1.518(6) no
C20 C24 1.522(5) no
C2 H2 0.9300 no
C3 H3 0.9300 no
C4 H4 0.9300 no
C5 H5 0.9300 no
C9 H9 0.9300 no
C10 H10 0.9300 no
C11 H11 0.9300 no
C12 H12 0.9300 no
C13 H13 0.9300 no
C14 H14A 0.9700 no
C14 H14B 0.9700 no
C18 H18 0.9300 no
C21 H21A 0.9600 no
C21 H21B 0.9600 no
C21 H21C 0.9600 no
C22 H22A 0.9600 no
C22 H22B 0.9600 no
C22 H22C 0.9600 no
C23 H23A 0.9600 no
C23 H23B 0.9600 no
C23 H23C 0.9600 no
C24 H24A 0.9600 no
C24 H24B 0.9600 no
C24 H24C 0.9600 no

loop_
_geom_hbond_atom_site_label_D
_geom_hbond_atom_site_label_H
_geom_hbond_atom_site_label_A
_geom_hbond_site_symmetry_A
_geom_hbond_distance_DH
_geom_hbond_distance_HA
_geom_hbond_distance_DA
_geom_hbond_angle_DHA
_geom_hbond_publ_flag
C9 H9 Cg2 3_575 0.93 2.69 3.507(4) 147 yes
C22 H22A Cg3 4_565 0.96 2.80 3.525(4) 133 yes

loop_
_geom_torsion_atom_site_label_1
_geom_torsion_atom_site_label_2
_geom_torsion_atom_site_label_3
_geom_torsion_atom_site_label_4
_geom_torsion
_geom_torsion_publ_flag
C7 N1 C1 C2 172.8(3) no
C8 N1 C1 C2 -7.1(5) no
C7 N1 C1 C6 -2.1(3) no
C8 N1 C1 C6 178.0(2) no
C1 N1 C7 Ag1 -169.48(19) no
C8 N1 C7 Ag1 10.4(4) no
C1 N1 C7 N2 2.2(3) no
C8 N1 C7 N2 -178.0(2) no
C7 N1 C8 C13 122.9(3) no
C1 N1 C8 C9 123.0(3) no
C7 N1 C8 C9 -56.9(4) no
C1 N1 C8 C13 -57.2(4) no
C7 N2 C14 C15 -26.7(4) no
C6 N2 C7 N1 -1.4(3) no
C14 N2 C7 N1 -175.3(3) no
C6 N2 C14 C15 160.1(3) no
C14 N2 C6 C1 174.4(2) no
C7 N2 C6 C5 -176.4(3) no
C14 N2 C6 C5 -2.2(5) no
C6 N2 C7 Ag1 169.7(2) no
C14 N2 C7 Ag1 -4.1(4) no
C7 N2 C6 C1 0.2(3) no
N1 C1 C2 C3 -175.7(3) no
N1 C1 C6 C5 178.1(3) no
C6 C1 C2 C3 -1.5(5) no
C2 C1 C6 C5 2.5(4) no
C2 C1 C6 N2 -174.4(3) no
N1 C1 C6 N2 1.1(3) no
C1 C2 C3 C4 -0.2(5) no
C2 C3 C4 C5 1.0(6) no
C3 C4 C5 C6 0.0(5) no
C4 C5 C6 N2 174.4(3) no
C4 C5 C6 C1 -1.7(4) no
N1 C8 C9 C10 179.3(2) no
C9 C8 C13 C12 0.1(4) no
C13 C8 C9 C10 -0.5(4) no
N1 C8 C13 C12 -179.7(3) no
C8 C9 C10 C11 1.0(4) no
C9 C10 C11 C12 -1.1(5) no
C10 C11 C12 C13 0.8(5) no
C11 C12 C13 C8 -0.3(4) no
N2 C14 C15 C16 -83.2(3) no
N2 C14 C15 C20 101.2(3) no
C14 C15 C16 C17 -173.2(3) no
C14 C15 C16 C21 7.9(4) no
C20 C15 C16 C17 2.4(4) no
C20 C15 C16 C21 -176.5(3) no
C14 C15 C20 C19 174.6(3) no
C14 C15 C20 C24 -6.2(4) no
C16 C15 C20 C19 -0.9(4) no
C16 C15 C20 C24 178.3(3) no
C15 C16 C17 C18 -2.5(4) no
C15 C16 C17 C22 176.8(3) no
C21 C16 C17 C18 176.4(3) no
C21 C16 C17 C22 -4.3(5) no
C16 C17 C18 C19 1.1(5) no
C22 C17 C18 C19 -178.2(3) no
C17 C18 C19 C20 0.4(5) no
C17 C18 C19 C23 -178.0(4) no
C18 C19 C20 C15 -0.5(5) no
C18 C19 C20 C24 -179.7(3) no
C23 C19 C20 C15 177.9(3) no
C23 C19 C20 C24 -1.3(5) no
